data_2201232
loop_
_publ_author_name
'George, Clifford'
'Deschamps, Jeffrey R'
'Purdy, Andrew P.'

_publ_section_title
;
 Dihydronium 3-nitrobenzenesulfonate
;
_journal_issue 10
_journal_name_full 'Acta Crystallographica Section E'
_journal_page_first o1128
_journal_page_last o1129
_journal_paper_doi 10.1107/S1600536802016914
_journal_volume 58
_journal_year 2002
_chemical_formula_iupac 'H5 O2 1+, C6 H4 N O5 S 1-'
_chemical_formula_moiety 'H5 O2 1+, C6 H4 N O5 S 1-'
_chemical_formula_sum 'C6 H9 N O7 S'
_chemical_formula_weight 239.20
_chemical_name_systematic
;
dihydronium 3-nitrobenzenesulfonate
;
_space_group_IT_number 2
_symmetry_cell_setting triclinic
_symmetry_space_group_name_Hall '-P 1'
_symmetry_space_group_name_H-M 'P -1'
_atom_sites_solution_hydrogens geom
_atom_sites_solution_primary direct
_atom_sites_solution_secondary difmap
_audit_creation_method SHELXL-97
_cell_angle_alpha 90.456(5)
_cell_angle_beta 95.284(5)
_cell_angle_gamma 118.701(5)
_cell_formula_units_Z 2
_cell_length_a 7.872(2)
_cell_length_b 7.986(2)
_cell_length_c 9.414(2)
_cell_measurement_reflns_used 3195
_cell_measurement_temperature 93(2)
_cell_measurement_theta_max 27.894
_cell_measurement_theta_min 2.990
_cell_volume 516.0(2)
_computing_cell_refinement SMART
_computing_data_collection 'SMART (Bruker, 2001)'
_computing_data_reduction 'SAINT (Bruker, 2001)'
_computing_molecular_graphics 'SHELXTL (Sheldrick, 1997)'
_computing_publication_material SHELXTL
_computing_structure_refinement 'SHELXL97 (Sheldrick, 1997)'
_computing_structure_solution 'SHELXS97 (Sheldrick, 1990)'
_diffrn_ambient_temperature 93(2)
_diffrn_measured_fraction_theta_full 0.948
_diffrn_measured_fraction_theta_max 0.948
_diffrn_measurement_device_type 'Bruker 1K CCD area-detector'
_diffrn_measurement_method '\f and \w'
_diffrn_radiation_monochromator graphite
_diffrn_radiation_source 'sealed tube'
_diffrn_radiation_type MoK\a
_diffrn_radiation_wavelength 0.71073
_diffrn_reflns_av_R_equivalents 0.017
_diffrn_reflns_av_sigmaI/netI 0.027
_diffrn_reflns_limit_h_max 10
_diffrn_reflns_limit_h_min -9
_diffrn_reflns_limit_k_max 10
_diffrn_reflns_limit_k_min -9
_diffrn_reflns_limit_l_max 12
_diffrn_reflns_limit_l_min -12
_diffrn_reflns_number 4192
_diffrn_reflns_theta_full 28.25
_diffrn_reflns_theta_max 28.2
_diffrn_reflns_theta_min 2.2
_diffrn_standards_decay_% 0
_diffrn_standards_interval_time 0?
_diffrn_standards_number 0
_exptl_absorpt_coefficient_mu 0.333
_exptl_absorpt_correction_T_max 0.943
_exptl_absorpt_correction_T_min 0.845
_exptl_absorpt_correction_type multi-scan
_exptl_absorpt_process_details '(SADABS; Bruker, 2001)'
_exptl_crystal_colour yellow
_exptl_crystal_density_diffrn 1.540
_exptl_crystal_density_method 'not measured'
_exptl_crystal_description plate
_exptl_crystal_F_000 248
_exptl_crystal_size_max 0.52
_exptl_crystal_size_mid 0.43
_exptl_crystal_size_min 0.18
_refine_diff_density_max 0.474
_refine_diff_density_min -0.444
_refine_ls_extinction_method none
_refine_ls_goodness_of_fit_ref 1.08
_refine_ls_hydrogen_treatment mixed
_refine_ls_matrix_type full
_refine_ls_number_parameters 151
_refine_ls_number_reflns 2433
_refine_ls_number_restraints 0
_refine_ls_restrained_S_all 1.08
_refine_ls_R_factor_all 0.042
_refine_ls_R_factor_gt 0.036
_refine_ls_shift/su_max 0.003
_refine_ls_shift/su_mean 0.000
_refine_ls_structure_factor_coef Fsqd
_refine_ls_weighting_details 'calc w = 1/[\s^2^(Fo^2^)+(0.0655P)^2^+0.0567P] where P = (Fo^2^+2Fc^2^)/3'
_refine_ls_weighting_scheme calc
_refine_ls_wR_factor_gt 0.100
_refine_ls_wR_factor_ref 0.104
_reflns_number_gt 2086
_reflns_number_total 2433
_reflns_threshold_expression I>2\s(I)
_cod_data_source_file ac6012.cif
_cod_data_source_block I
_cod_depositor_comments
;
The following automatic conversions were performed:
'_symmetry_cell_setting' value 'Triclinic' changed to 'triclinic'
according to '/home/saulius/struct/CIF-dictionaries/cif_core.dic'
dictionary named 'cif_core.dic' version 2.4.1 from 2010-06-29.

Automatic conversion script
Id: cif_fix_enum 1527 2010-12-29 10:47:43Z saulius 

The following automatic conversions were performed:

'_symmetry_cell_setting' value 'Triclinic' changed to 'triclinic'
according to /home/saulius/struct/CIF-dictionaries/cif_core.dic
dictionary named 'cif_core.dic' version 2.4.1 from 2010-06-29.

Automatic conversion script
Id: cif_fix_values 1715 2011-07-08 13:25:40Z adriana 

The following automatic conversions were performed:

'_atom_sites_solution_secondary' value 'diffmap' was changed to
'difmap'.

Automatic conversion script
Id: cif_fix_values 6452 2018-10-05 10:23:21Z andrius 
;
_cod_original_cell_volume 516.00(10)
_cod_database_code 2201232
_cod_database_fobs_code 2201232

loop_
_symmetry_equiv_pos_as_xyz
'x, y, z'
'-x, -y, -z'

loop_
_atom_site_label
_atom_site_fract_x
_atom_site_fract_y
_atom_site_fract_z
_atom_site_U_iso_or_equiv
_atom_site_adp_type
_atom_site_calc_flag
_atom_site_refinement_flags
_atom_site_occupancy
_atom_site_disorder_assembly
_atom_site_disorder_group
_atom_site_type_symbol
C1 0.4772(2) 0.7412(2) 0.59702(16) 0.0169(3) Uani d . 1 . . C
S1 0.46966(5) 0.73880(5) 0.78402(4) 0.01761(13) Uani d . 1 . . S
O1A 0.37564(18) 0.85010(17) 0.81836(13) 0.0257(3) Uani d . 1 . . O
O1B 0.36244(18) 0.53895(16) 0.81739(12) 0.0254(3) Uani d . 1 . . O
O1C 0.67432(16) 0.82819(16) 0.84702(12) 0.0226(3) Uani d . 1 . . O
C2 0.6480(2) 0.7784(2) 0.54137(17) 0.0188(3) Uani d . 1 . . C
H2A 0.7585 0.7994 0.6006 0.023 Uiso calc R 1 . . H
C3 0.6484(2) 0.7832(2) 0.39382(17) 0.0193(3) Uani d . 1 . . C
N3 0.8314(2) 0.82990(19) 0.33401(16) 0.0244(3) Uani d . 1 . . N
O3A 0.85094(19) 0.88751(17) 0.21244(14) 0.0326(3) Uani d . 1 . . O
O3B 0.95581(18) 0.80919(19) 0.40894(14) 0.0330(3) Uani d . 1 . . O
C4 0.4853(2) 0.7485(2) 0.30227(18) 0.0234(3) Uani d . 1 . . C
H4A 0.4899 0.7526 0.2039 0.028 Uiso calc R 1 . . H
C5 0.3152(3) 0.7076(3) 0.36067(19) 0.0274(4) Uani d . 1 . . C
H5A 0.2035 0.6817 0.3009 0.033 Uiso calc R 1 . . H
C6 0.3100(2) 0.7050(2) 0.50774(18) 0.0232(3) Uani d . 1 . . C
H6A 0.1960 0.6793 0.5464 0.028 Uiso calc R 1 . . H
O1S -0.17062(17) 0.18654(17) -0.03435(13) 0.0217(3) Uani d . 1 . . O
H1SA -0.238(3) 0.171(3) 0.035(2) 0.028 Uiso d . 1 . . H
H1SB -0.210(3) 0.078(3) -0.070(2) 0.028 Uiso d . 1 . . H
H1SC -0.007(3) 0.275(3) 0.001(2) 0.028 Uiso d . 1 . . H
O2S 0.17265(18) 0.38120(17) 0.04070(13) 0.0225(3) Uani d . 1 . . O
H2SA 0.234(3) 0.429(3) -0.026(2) 0.029 Uiso d . 1 . . H
H2SB 0.221(3) 0.318(3) 0.074(2) 0.029 Uiso d . 1 . . H

loop_
_atom_site_aniso_label
_atom_site_aniso_U_11
_atom_site_aniso_U_22
_atom_site_aniso_U_33
_atom_site_aniso_U_12
_atom_site_aniso_U_13
_atom_site_aniso_U_23
C1 0.0202(8) 0.0151(7) 0.0151(7) 0.0081(6) 0.0029(6) 0.0015(5)
S1 0.0191(2) 0.0167(2) 0.0161(2) 0.00755(16) 0.00457(14) 0.00130(14)
O1A 0.0302(6) 0.0280(6) 0.0248(6) 0.0175(5) 0.0106(5) 0.0023(5)
O1B 0.0309(7) 0.0187(6) 0.0219(6) 0.0073(5) 0.0079(5) 0.0035(5)
O1C 0.0223(6) 0.0244(6) 0.0184(6) 0.0097(5) -0.0008(4) -0.0013(4)
C2 0.0179(7) 0.0165(7) 0.0206(8) 0.0072(6) 0.0019(6) -0.0007(6)
C3 0.0206(8) 0.0164(7) 0.0207(8) 0.0078(6) 0.0079(6) 0.0012(6)
N3 0.0238(7) 0.0188(7) 0.0272(8) 0.0065(6) 0.0097(6) -0.0031(6)
O3A 0.0404(8) 0.0272(6) 0.0296(7) 0.0127(6) 0.0210(6) 0.0068(5)
O3B 0.0215(6) 0.0427(8) 0.0341(7) 0.0148(6) 0.0052(5) -0.0048(6)
C4 0.0303(9) 0.0248(8) 0.0172(8) 0.0148(7) 0.0039(6) 0.0035(6)
C5 0.0266(9) 0.0379(9) 0.0216(9) 0.0192(8) -0.0009(7) 0.0033(7)
C6 0.0192(8) 0.0291(8) 0.0233(9) 0.0129(7) 0.0046(6) 0.0041(7)
O1S 0.0223(6) 0.0221(6) 0.0196(6) 0.0097(5) 0.0032(5) -0.0006(5)
O2S 0.0232(6) 0.0226(6) 0.0207(6) 0.0100(5) 0.0044(5) 0.0024(5)

loop_
_atom_type_symbol
_atom_type_description
_atom_type_scat_dispersion_real
_atom_type_scat_dispersion_imag
_atom_type_scat_source
C C 0.0033 0.0016 'International Tables Vol C Tables 4.2.6.8 and 6.1.1.4'
H H 0.0000 0.0000 'International Tables Vol C Tables 4.2.6.8 and 6.1.1.4'
N N 0.0061 0.0033 'International Tables Vol C Tables 4.2.6.8 and 6.1.1.4'
O O 0.0106 0.0060 'International Tables Vol C Tables 4.2.6.8 and 6.1.1.4'
S S 0.1246 0.1234 'International Tables Vol C Tables 4.2.6.8 and 6.1.1.4'

loop_
_geom_angle_atom_site_label_1
_geom_angle_atom_site_label_2
_geom_angle_atom_site_label_3
_geom_angle
C2 C1 C6 121.10(14)
C2 C1 S1 119.68(12)
C6 C1 S1 119.21(12)
O1A S1 O1B 113.69(7)
O1A S1 O1C 112.33(7)
O1B S1 O1C 111.42(7)
O1A S1 C1 106.37(7)
O1B S1 C1 106.74(7)
O1C S1 C1 105.66(7)
C1 C2 C3 117.68(14)
C1 C2 H2A 121.2
C3 C2 H2A 121.2
C4 C3 C2 122.66(15)
C4 C3 N3 119.25(14)
C2 C3 N3 118.08(14)
O3B N3 O3A 123.99(14)
O3B N3 C3 117.79(14)
O3A N3 C3 118.21(14)
C3 C4 C5 118.43(15)
C3 C4 H4A 120.8
C5 C4 H4A 120.8
C4 C5 C6 120.60(15)
C4 C5 H5A 119.7
C6 C5 H5A 119.7
C5 C6 C1 119.50(15)
C5 C6 H6A 120.2
C1 C6 H6A 120.2
H1SA O1S H1SB 105(2)
H1SA O1S H1SC 111.6(17)
H1SB O1S H1SC 116.8(17)
H1SC O2S H2SA 112.1(17)
H1SC O2S H2SB 110.5(17)
H2SA O2S H2SB 104(2)

loop_
_geom_bond_atom_site_label_1
_geom_bond_atom_site_label_2
_geom_bond_site_symmetry_2
_geom_bond_distance
_geom_bond_publ_flag
C1 C2 . 1.385(2) ?
C1 C6 . 1.396(2) ?
C1 S1 . 1.7669(16) ?
S1 O1A . 1.4539(11) ?
S1 O1B . 1.4564(12) ?
S1 O1C . 1.4729(12) ?
C2 C3 . 1.390(2) ?
C2 H2A . 0.9300 ?
C3 C4 . 1.385(2) ?
C3 N3 . 1.472(2) ?
N3 O3B . 1.2307(18) ?
N3 O3A . 1.2320(18) ?
C4 C5 . 1.386(2) ?
C4 H4A . 0.9300 ?
C5 C6 . 1.389(2) ?
C5 H5A . 0.9300 ?
C6 H6A . 0.9300 ?
O1S H1SA . 0.86(2) ?
O1S H1SB . 0.83(2) ?
O1S H1SC . 1.15(2) ?
O2S H1SC . 1.27(2) ?
O2S H2SA . 0.81(2) ?
O2S H2SB . 0.81(2) ?

loop_
_geom_hbond_atom_site_label_D
_geom_hbond_atom_site_label_H
_geom_hbond_atom_site_label_A
_geom_hbond_site_symmetry_A
_geom_hbond_distance_DH
_geom_hbond_distance_HA
_geom_hbond_distance_DA
_geom_hbond_angle_DHA
_geom_hbond_publ_flag
O1S H1SC O2S . 1.15(2) 1.27(2) 2.411(2) 177(2) y
O1S H1SA O1A 2_566 0.86(2) 1.79(2) 2.643(2) 177(2) y
O1S H1SB O1C 1_444 0.83(2) 1.87(2) 2.696(2) 174(2) y
O2S H2SA O1B 1_554 0.81(2) 1.85(2) 2.656(2) 177(2) y
O2S H2SB O1C 2_666 0.81(2) 1.85(2) 2.663(2) 179(2) y

loop_
_geom_torsion_atom_site_label_1
_geom_torsion_atom_site_label_2
_geom_torsion_atom_site_label_3
_geom_torsion_atom_site_label_4
_geom_torsion
C2 C1 S1 O1A 133.73(12)
C6 C1 S1 O1A -46.40(14)
C2 C1 S1 O1B -104.56(13)
C6 C1 S1 O1B 75.32(13)
C2 C1 S1 O1C 14.15(14)
C6 C1 S1 O1C -165.97(12)
C6 C1 C2 C3 1.6(2)
S1 C1 C2 C3 -178.55(11)
C1 C2 C3 C4 -1.4(2)
C1 C2 C3 N3 177.69(12)
C4 C3 N3 O3B -160.66(14)
C2 C3 N3 O3B 20.2(2)
C4 C3 N3 O3A 19.4(2)
C2 C3 N3 O3A -159.66(14)
C2 C3 C4 C5 0.0(2)
N3 C3 C4 C5 -179.02(14)
C3 C4 C5 C6 1.1(2)
C4 C5 C6 C1 -1.0(3)
C2 C1 C6 C5 -0.4(2)
S1 C1 C6 C5 179.67(13)
